data_7124039
loop_
_publ_author_name
'Deolka, Shubham'
'Tarannam, Naziha'
'Fayzullin, Robert R.'
'Kozuch, Sebastian'
'Khaskin, Eugene'

_publ_section_title
;
 Unusual Rearrangement of Modified PNP Ligand based Ru Complexes Relevant
 to Alcohol Dehydrogenation Catalysis
;
_journal_name_full 'Chemical Communications'
_journal_paper_doi 10.1039/C9CC06024C
_journal_year 2019
_chemical_formula_moiety 'C26 H41 Cl N2 O P2 Ru'
_chemical_formula_sum 'C26 H41 Cl N2 O P2 Ru'
_chemical_formula_weight 596.07
_space_group_crystal_system monoclinic
_space_group_IT_number 14
_space_group_name_Hall '-P 2yn'
_space_group_name_H-M_alt 'P 1 21/n 1'
_symmetry_space_group_name_Hall '-P 2yn'
_symmetry_space_group_name_H-M 'P 1 21/n 1'
_atom_sites_solution_hydrogens mixed
_audit_creation_method SHELXL-2018/3
_audit_update_record
;
2019-01-14 deposited with the CCDC.    2019-08-21 downloaded from the CCDC.
;
_cell_angle_alpha 90
_cell_angle_beta 98.8474(12)
_cell_angle_gamma 90
_cell_formula_units_Z 4
_cell_length_a 8.86132(11)
_cell_length_b 28.0653(3)
_cell_length_c 11.24724(14)
_cell_measurement_reflns_used 76198
_cell_measurement_temperature 95(2)
_cell_measurement_theta_max 32.3570
_cell_measurement_theta_min 2.4540
_cell_volume 2763.86(6)
_computing_cell_refinement 'CrysAlisPro 1.171.39.20a (Rigaku OD, 2015)'
_computing_data_collection 'CrysAlisPro 1.171.39.20a (Rigaku OD, 2015)'
_computing_data_reduction 'CrysAlisPro 1.171.39.20a (Rigaku OD, 2015)'
_computing_molecular_graphics
;
WinGX (Farrugia, 2012); Olex2 (Dolomanov et al., 2009);
ORTEP-3 (Farrugia, 2012); PLATON (Spek, 2009)
;
_computing_publication_material 'enCIFer (Allen, 2004)'
_computing_structure_refinement 'SHELXL-2018/3 (Sheldrick, 2015)'
_computing_structure_solution 'SHELXT-2018/2 (Sheldrick, 2015)'
_diffrn_ambient_temperature 95(2)
_diffrn_measured_fraction_theta_full 0.999
_diffrn_measured_fraction_theta_max 0.966
_diffrn_measurement_device_type 'XtaLAB Pro: Kappa dual offset/far'
_diffrn_measurement_method '\w scans'
_diffrn_radiation_probe x-ray
_diffrn_radiation_type MoK\a
_diffrn_radiation_wavelength 0.71073
_diffrn_reflns_av_R_equivalents 0.0546
_diffrn_reflns_av_unetI/netI 0.0200
_diffrn_reflns_Laue_measured_fraction_full 0.999
_diffrn_reflns_Laue_measured_fraction_max 0.966
_diffrn_reflns_limit_h_max 13
_diffrn_reflns_limit_h_min -13
_diffrn_reflns_limit_k_max 42
_diffrn_reflns_limit_k_min -41
_diffrn_reflns_limit_l_max 16
_diffrn_reflns_limit_l_min -16
_diffrn_reflns_number 167376
_diffrn_reflns_point_group_measured_fraction_full 0.999
_diffrn_reflns_point_group_measured_fraction_max 0.966
_diffrn_reflns_theta_full 25.242
_diffrn_reflns_theta_max 32.282
_diffrn_reflns_theta_min 1.971
_diffrn_source 'microfocus sealed X-ray tube'
_exptl_absorpt_coefficient_mu 0.801
_exptl_absorpt_correction_T_max 1.000
_exptl_absorpt_correction_T_min 0.383
_exptl_absorpt_correction_type gaussian
_exptl_absorpt_process_details
;
CrysAlisPro 1.171.39.20a (Rigaku Oxford Diffraction, 2015).
Numerical absorption correction based on gaussian integration over
a multifaceted crystal model. Empirical absorption correction using
spherical harmonics, frame scaling and detector area scaling,
implemented in SCALE3 ABSPACK scaling algorithm.
;
_exptl_crystal_colour 'pale yellow'
_exptl_crystal_density_diffrn 1.432
_exptl_crystal_description prism
_exptl_crystal_F_000 1240
_exptl_crystal_recrystallization_method 'vapor diffusion of pentane into a THF solution at r.t.'
_exptl_crystal_size_max 0.294
_exptl_crystal_size_mid 0.248
_exptl_crystal_size_min 0.110
_refine_diff_density_max 0.713
_refine_diff_density_min -0.625
_refine_diff_density_rms 0.069
_refine_ls_extinction_method none
_refine_ls_goodness_of_fit_ref 1.175
_refine_ls_hydrogen_treatment mixed
_refine_ls_matrix_type full
_refine_ls_number_parameters 310
_refine_ls_number_reflns 9493
_refine_ls_number_restraints 0
_refine_ls_restrained_S_all 1.175
_refine_ls_R_factor_all 0.0289
_refine_ls_R_factor_gt 0.0265
_refine_ls_shift/su_max 0.005
_refine_ls_shift/su_mean 0.000
_refine_ls_structure_factor_coef Fsqd
_refine_ls_weighting_details 'w=1/[\s^2^(Fo^2^)+(0.0086P)^2^+2.5772P] where P=(Fo^2^+2Fc^2^)/3'
_refine_ls_weighting_scheme calc
_refine_ls_wR_factor_gt 0.0552
_refine_ls_wR_factor_ref 0.0557
_reflns_Friedel_coverage 0.000
_reflns_number_gt 9062
_reflns_number_total 9493
_reflns_threshold_expression 'I > 2\s(I)'
_cod_data_source_file c9cc06024c2.cif
_cod_data_source_block jk319
_cod_original_cell_volume 2763.85(6)
_cod_database_code 7124039
_shelx_shelxl_version_number 2018/3
_shelx_space_group_comment
;
The symmetry employed for this shelxl refinement is uniquely defined
by the following loop, which should always be used as a source of
symmetry information in preference to the above space-group names.
They are only intended as comments.
;
_shelx_estimated_absorpt_t_min 0.799
_shelx_estimated_absorpt_t_max 0.917

loop_
_space_group_symop_operation_xyz
'x, y, z'
'-x+1/2, y+1/2, -z+1/2'
'-x, -y, -z'
'x-1/2, -y-1/2, z-1/2'

loop_
_atom_site_label
_atom_site_type_symbol
_atom_site_fract_x
_atom_site_fract_y
_atom_site_fract_z
_atom_site_U_iso_or_equiv
_atom_site_adp_type
_atom_site_occupancy
_atom_site_site_symmetry_order
_atom_site_calc_flag
_atom_site_refinement_flags_posn
_atom_site_refinement_flags_adp
Ru1 Ru 0.38076(2) 0.36181(2) 0.43448(2) 0.00986(3) Uani 1 1 d . .
H1 H 0.495(3) 0.3259(8) 0.498(2) 0.037(6) Uiso 1 1 d . .
Cl1 Cl 0.21584(4) 0.42730(2) 0.32391(3) 0.01639(6) Uani 1 1 d . .
P1 P 0.39656(4) 0.39769(2) 0.62033(3) 0.01033(6) Uani 1 1 d . .
P2 P 0.45056(4) 0.33018(2) 0.26156(3) 0.01123(6) Uani 1 1 d . .
O1 O 0.14542(16) 0.28916(5) 0.47323(12) 0.0328(3) Uani 1 1 d . .
N1 N 0.57531(12) 0.40768(4) 0.42077(10) 0.01026(19) Uani 1 1 d . .
N2 N 0.62442(14) 0.43884(5) 0.01568(11) 0.0190(2) Uani 1 1 d . .
C1 C 0.23323(17) 0.31795(5) 0.45626(13) 0.0187(3) Uani 1 1 d . .
C11 C 0.52428(15) 0.44797(5) 0.60251(11) 0.0125(2) Uani 1 1 d . .
H11A H 0.462325 0.476318 0.574526 0.015 Uiso 1 1 calc R U
H11B H 0.585274 0.455711 0.681454 0.015 Uiso 1 1 calc R U
C12 C 0.63006(14) 0.43667(4) 0.51391(11) 0.0109(2) Uani 1 1 d . .
C13 C 0.77520(15) 0.45685(5) 0.52453(12) 0.0132(2) Uani 1 1 d . .
H13 H 0.811207 0.477346 0.589989 0.016 Uiso 1 1 calc R U
C14 C 0.86601(15) 0.44656(5) 0.43818(12) 0.0141(2) Uani 1 1 d . .
H14 H 0.968054 0.457970 0.446871 0.017 Uiso 1 1 calc R U
C15 C 0.80665(15) 0.41940(5) 0.33869(12) 0.0132(2) Uani 1 1 d . .
H15 H 0.866429 0.413037 0.277262 0.016 Uiso 1 1 calc R U
C16 C 0.65883(14) 0.40160(4) 0.32984(11) 0.0111(2) Uani 1 1 d . .
C17 C 0.57717(15) 0.37749(5) 0.21770(11) 0.0120(2) Uani 1 1 d . .
H17 H 0.505916 0.402292 0.177502 0.014 Uiso 1 1 calc R U
C21 C 0.67695(16) 0.36369(5) 0.12306(12) 0.0159(2) Uani 1 1 d . .
H21A H 0.768490 0.346752 0.163850 0.019 Uiso 1 1 calc R U
H21B H 0.619011 0.341143 0.065565 0.019 Uiso 1 1 calc R U
C22 C 0.72878(16) 0.40523(5) 0.05268(12) 0.0159(2) Uani 1 1 d . .
C23 C 0.87636(17) 0.40674(6) 0.02520(14) 0.0209(3) Uani 1 1 d . .
H23 H 0.948405 0.382820 0.054555 0.025 Uiso 1 1 calc R U
C24 C 0.91716(18) 0.44358(6) -0.04555(14) 0.0238(3) Uani 1 1 d . .
H24 H 1.017266 0.445133 -0.065756 0.029 Uiso 1 1 calc R U
C25 C 0.80993(19) 0.47809(6) -0.08636(13) 0.0238(3) Uani 1 1 d . .
H25 H 0.833907 0.503388 -0.136380 0.029 Uiso 1 1 calc R U
C26 C 0.66604(18) 0.47464(6) -0.05198(14) 0.0216(3) Uani 1 1 d . .
H26 H 0.593333 0.498847 -0.077628 0.026 Uiso 1 1 calc R U
C31 C 0.49539(16) 0.36511(5) 0.75295(12) 0.0147(2) Uani 1 1 d . .
H31 H 0.486201 0.384271 0.826453 0.018 Uiso 1 1 calc R U
C32 C 0.66571(17) 0.35896(5) 0.74543(13) 0.0193(3) Uani 1 1 d . .
H32A H 0.677171 0.342523 0.670461 0.029 Uiso 1 1 calc R U
H32B H 0.714240 0.340091 0.814151 0.029 Uiso 1 1 calc R U
H32C H 0.714522 0.390331 0.746882 0.029 Uiso 1 1 calc R U
C33 C 0.42291(18) 0.31630(5) 0.76623(15) 0.0219(3) Uani 1 1 d . .
H33A H 0.313885 0.320295 0.770036 0.033 Uiso 1 1 calc R U
H33B H 0.472947 0.300999 0.840241 0.033 Uiso 1 1 calc R U
H33C H 0.435455 0.296344 0.696922 0.033 Uiso 1 1 calc R U
C41 C 0.23086(15) 0.42834(5) 0.66741(12) 0.0137(2) Uani 1 1 d . .
H41 H 0.187084 0.448943 0.598055 0.016 Uiso 1 1 calc R U
C42 C 0.27024(17) 0.46190(5) 0.77518(13) 0.0185(3) Uani 1 1 d . .
H42A H 0.305991 0.443181 0.847604 0.028 Uiso 1 1 calc R U
H42B H 0.179127 0.480000 0.786949 0.028 Uiso 1 1 calc R U
H42C H 0.350793 0.483970 0.759923 0.028 Uiso 1 1 calc R U
C43 C 0.10392(16) 0.39348(5) 0.68690(14) 0.0194(3) Uani 1 1 d . .
H43A H 0.083769 0.371735 0.618105 0.029 Uiso 1 1 calc R U
H43B H 0.010785 0.411296 0.694538 0.029 Uiso 1 1 calc R U
H43C H 0.135995 0.375092 0.760530 0.029 Uiso 1 1 calc R U
C51 C 0.57325(17) 0.27639(5) 0.27642(13) 0.0171(3) Uani 1 1 d . .
H51 H 0.608604 0.270729 0.197351 0.021 Uiso 1 1 calc R U
C52 C 0.4818(2) 0.23268(5) 0.30527(16) 0.0257(3) Uani 1 1 d . .
H52A H 0.432846 0.239340 0.375882 0.039 Uiso 1 1 calc R U
H52B H 0.550739 0.205366 0.322088 0.039 Uiso 1 1 calc R U
H52C H 0.403504 0.225359 0.236288 0.039 Uiso 1 1 calc R U
C53 C 0.71484(18) 0.28322(5) 0.37205(14) 0.0214(3) Uani 1 1 d . .
H53A H 0.773720 0.310595 0.350440 0.032 Uiso 1 1 calc R U
H53B H 0.778345 0.254503 0.376339 0.032 Uiso 1 1 calc R U
H53C H 0.682916 0.288938 0.450468 0.032 Uiso 1 1 calc R U
C61 C 0.31099(16) 0.31799(5) 0.12320(12) 0.0172(3) Uani 1 1 d . .
H61 H 0.355800 0.293401 0.074570 0.021 Uiso 1 1 calc R U
C62 C 0.27347(17) 0.36224(6) 0.04492(13) 0.0200(3) Uani 1 1 d . .
H62A H 0.237247 0.387666 0.093159 0.030 Uiso 1 1 calc R U
H62B H 0.193710 0.354465 -0.022722 0.030 Uiso 1 1 calc R U
H62C H 0.365398 0.372933 0.014131 0.030 Uiso 1 1 calc R U
C63 C 0.16348(18) 0.29769(6) 0.15954(14) 0.0245(3) Uani 1 1 d . .
H63A H 0.187772 0.269317 0.209639 0.037 Uiso 1 1 calc R U
H63B H 0.092538 0.289055 0.087088 0.037 Uiso 1 1 calc R U
H63C H 0.116118 0.321749 0.205067 0.037 Uiso 1 1 calc R U

loop_
_atom_site_aniso_label
_atom_site_aniso_U_11
_atom_site_aniso_U_22
_atom_site_aniso_U_33
_atom_site_aniso_U_23
_atom_site_aniso_U_13
_atom_site_aniso_U_12
Ru1 0.01029(5) 0.01043(4) 0.00921(4) -0.00002(3) 0.00262(3) -0.00153(3)
Cl1 0.01573(14) 0.01867(14) 0.01485(14) 0.00107(11) 0.00257(11) 0.00496(11)
P1 0.01130(14) 0.01128(13) 0.00881(13) 0.00105(11) 0.00276(11) 0.00047(11)
P2 0.01220(14) 0.01117(14) 0.01046(13) -0.00119(11) 0.00221(11) -0.00131(11)
O1 0.0367(7) 0.0332(7) 0.0307(6) -0.0034(5) 0.0128(5) -0.0215(6)
N1 0.0108(5) 0.0096(4) 0.0104(4) 0.0005(4) 0.0019(4) -0.0001(4)
N2 0.0170(6) 0.0216(6) 0.0185(6) 0.0001(5) 0.0033(4) -0.0021(5)
C1 0.0214(7) 0.0199(6) 0.0157(6) -0.0022(5) 0.0055(5) -0.0049(5)
C11 0.0145(6) 0.0116(5) 0.0120(5) -0.0005(4) 0.0044(4) -0.0011(4)
C12 0.0116(5) 0.0102(5) 0.0108(5) 0.0003(4) 0.0017(4) 0.0008(4)
C13 0.0126(6) 0.0140(5) 0.0129(5) -0.0004(4) 0.0016(4) -0.0019(4)
C14 0.0100(5) 0.0168(6) 0.0154(6) 0.0004(5) 0.0013(4) -0.0023(4)
C15 0.0114(5) 0.0157(6) 0.0129(5) 0.0002(4) 0.0033(4) -0.0008(4)
C16 0.0119(5) 0.0107(5) 0.0108(5) -0.0002(4) 0.0026(4) 0.0001(4)
C17 0.0123(5) 0.0139(5) 0.0102(5) -0.0014(4) 0.0035(4) -0.0015(4)
C21 0.0163(6) 0.0180(6) 0.0143(6) -0.0013(5) 0.0053(5) -0.0002(5)
C22 0.0176(6) 0.0205(6) 0.0098(5) -0.0016(5) 0.0029(5) -0.0026(5)
C23 0.0171(6) 0.0272(7) 0.0195(7) -0.0008(6) 0.0065(5) -0.0002(5)
C24 0.0203(7) 0.0322(8) 0.0207(7) -0.0021(6) 0.0090(6) -0.0065(6)
C25 0.0300(8) 0.0271(7) 0.0143(6) 0.0016(5) 0.0037(6) -0.0107(6)
C26 0.0231(7) 0.0217(7) 0.0187(7) 0.0021(5) -0.0013(5) -0.0008(6)
C31 0.0169(6) 0.0155(6) 0.0117(5) 0.0029(4) 0.0026(5) 0.0029(5)
C32 0.0162(6) 0.0227(7) 0.0179(6) 0.0021(5) -0.0006(5) 0.0032(5)
C33 0.0226(7) 0.0186(6) 0.0250(7) 0.0103(6) 0.0053(6) 0.0020(5)
C41 0.0134(6) 0.0163(6) 0.0122(5) 0.0021(4) 0.0042(4) 0.0027(4)
C42 0.0202(7) 0.0200(6) 0.0165(6) -0.0016(5) 0.0062(5) 0.0038(5)
C43 0.0147(6) 0.0235(7) 0.0212(7) 0.0026(5) 0.0067(5) 0.0001(5)
C51 0.0209(6) 0.0126(6) 0.0182(6) -0.0020(5) 0.0044(5) 0.0017(5)
C52 0.0310(8) 0.0126(6) 0.0339(8) 0.0006(6) 0.0062(7) -0.0005(6)
C53 0.0207(7) 0.0181(6) 0.0246(7) 0.0000(5) 0.0014(6) 0.0062(5)
C61 0.0168(6) 0.0219(6) 0.0126(6) -0.0031(5) 0.0014(5) -0.0046(5)
C62 0.0176(6) 0.0277(7) 0.0140(6) 0.0001(5) 0.0004(5) -0.0020(5)
C63 0.0206(7) 0.0324(8) 0.0193(7) -0.0003(6) -0.0002(5) -0.0127(6)

loop_
_atom_type_symbol
_atom_type_description
_atom_type_scat_dispersion_real
_atom_type_scat_dispersion_imag
_atom_type_scat_source
C C 0.0033 0.0016 'International Tables Vol C Tables 4.2.6.8 and 6.1.1.4'
H H 0.0000 0.0000 'International Tables Vol C Tables 4.2.6.8 and 6.1.1.4'
N N 0.0061 0.0033 'International Tables Vol C Tables 4.2.6.8 and 6.1.1.4'
O O 0.0106 0.0060 'International Tables Vol C Tables 4.2.6.8 and 6.1.1.4'
P P 0.1023 0.0942 'International Tables Vol C Tables 4.2.6.8 and 6.1.1.4'
Cl Cl 0.1484 0.1585 'International Tables Vol C Tables 4.2.6.8 and 6.1.1.4'
Ru Ru -1.2594 0.8363 'International Tables Vol C Tables 4.2.6.8 and 6.1.1.4'

loop_
_geom_angle_atom_site_label_1
_geom_angle_atom_site_label_2
_geom_angle_atom_site_label_3
_geom_angle
C1 Ru1 N1 172.98(6)
C1 Ru1 P1 96.71(4)
N1 Ru1 P1 82.39(3)
C1 Ru1 P2 98.22(5)
N1 Ru1 P2 81.37(3)
P1 Ru1 P2 161.046(13)
C1 Ru1 Cl1 100.46(5)
N1 Ru1 Cl1 86.55(3)
P1 Ru1 Cl1 94.458(12)
P2 Ru1 Cl1 94.249(12)
C1 Ru1 H1 85.9(9)
N1 Ru1 H1 87.1(9)
P1 Ru1 H1 85.4(9)
P2 Ru1 H1 84.1(9)
Cl1 Ru1 H1 173.6(9)
C11 P1 C41 101.73(6)
C11 P1 C31 104.12(6)
C41 P1 C31 107.30(6)
C11 P1 Ru1 100.89(4)
C41 P1 Ru1 121.54(5)
C31 P1 Ru1 118.05(4)
C51 P2 C17 103.70(6)
C51 P2 C61 103.33(7)
C17 P2 C61 105.09(6)
C51 P2 Ru1 117.85(5)
C17 P2 Ru1 101.56(4)
C61 P2 Ru1 123.01(5)
C12 N1 C16 118.95(11)
C12 N1 Ru1 119.57(8)
C16 N1 Ru1 120.46(8)
C22 N2 C26 117.69(13)
O1 C1 Ru1 176.90(15)
C12 C11 P1 111.54(9)
C12 C11 H11A 109.3
P1 C11 H11A 109.3
C12 C11 H11B 109.3
P1 C11 H11B 109.3
H11A C11 H11B 108.0
N1 C12 C13 121.73(11)
N1 C12 C11 116.95(11)
C13 C12 C11 121.25(11)
C14 C13 C12 118.93(12)
C14 C13 H13 120.5
C12 C13 H13 120.5
C13 C14 C15 119.40(12)
C13 C14 H14 120.3
C15 C14 H14 120.3
C14 C15 C16 119.38(12)
C14 C15 H15 120.3
C16 C15 H15 120.3
N1 C16 C15 121.04(12)
N1 C16 C17 115.86(11)
C15 C16 C17 122.98(11)
C16 C17 C21 115.99(11)
C16 C17 P2 109.26(8)
C21 C17 P2 116.16(9)
C16 C17 H17 104.7
C21 C17 H17 104.7
P2 C17 H17 104.7
C22 C21 C17 114.87(11)
C22 C21 H21A 108.6
C17 C21 H21A 108.6
C22 C21 H21B 108.6
C17 C21 H21B 108.6
H21A C21 H21B 107.5
N2 C22 C23 122.46(13)
N2 C22 C21 116.87(12)
C23 C22 C21 120.63(13)
C24 C23 C22 119.20(15)
C24 C23 H23 120.4
C22 C23 H23 120.4
C25 C24 C23 119.06(14)
C25 C24 H24 120.5
C23 C24 H24 120.5
C24 C25 C26 118.08(14)
C24 C25 H25 121.0
C26 C25 H25 121.0
N2 C26 C25 123.47(15)
N2 C26 H26 118.3
C25 C26 H26 118.3
C33 C31 C32 109.63(12)
C33 C31 P1 111.54(10)
C32 C31 P1 111.02(9)
C33 C31 H31 108.2
C32 C31 H31 108.2
P1 C31 H31 108.2
C31 C32 H32A 109.5
C31 C32 H32B 109.5
H32A C32 H32B 109.5
C31 C32 H32C 109.5
H32A C32 H32C 109.5
H32B C32 H32C 109.5
C31 C33 H33A 109.5
C31 C33 H33B 109.5
H33A C33 H33B 109.5
C31 C33 H33C 109.5
H33A C33 H33C 109.5
H33B C33 H33C 109.5
C43 C41 C42 111.24(11)
C43 C41 P1 112.14(10)
C42 C41 P1 114.74(10)
C43 C41 H41 106.0
C42 C41 H41 106.0
P1 C41 H41 106.0
C41 C42 H42A 109.5
C41 C42 H42B 109.5
H42A C42 H42B 109.5
C41 C42 H42C 109.5
H42A C42 H42C 109.5
H42B C42 H42C 109.5
C41 C43 H43A 109.5
C41 C43 H43B 109.5
H43A C43 H43B 109.5
C41 C43 H43C 109.5
H43A C43 H43C 109.5
H43B C43 H43C 109.5
C52 C51 C53 110.71(13)
C52 C51 P2 110.46(10)
C53 C51 P2 111.52(10)
C52 C51 H51 108.0
C53 C51 H51 108.0
P2 C51 H51 108.0
C51 C52 H52A 109.5
C51 C52 H52B 109.5
H52A C52 H52B 109.5
C51 C52 H52C 109.5
H52A C52 H52C 109.5
H52B C52 H52C 109.5
C51 C53 H53A 109.5
C51 C53 H53B 109.5
H53A C53 H53B 109.5
C51 C53 H53C 109.5
H53A C53 H53C 109.5
H53B C53 H53C 109.5
C62 C61 C63 109.61(13)
C62 C61 P2 112.91(10)
C63 C61 P2 109.15(10)
C62 C61 H61 108.4
C63 C61 H61 108.4
P2 C61 H61 108.4
C61 C62 H62A 109.5
C61 C62 H62B 109.5
H62A C62 H62B 109.5
C61 C62 H62C 109.5
H62A C62 H62C 109.5
H62B C62 H62C 109.5
C61 C63 H63A 109.5
C61 C63 H63B 109.5
H63A C63 H63B 109.5
C61 C63 H63C 109.5
H63A C63 H63C 109.5
H63B C63 H63C 109.5

loop_
_geom_bond_atom_site_label_1
_geom_bond_atom_site_label_2
_geom_bond_distance
Ru1 C1 1.8393(14)
Ru1 N1 2.1759(11)
Ru1 P1 2.3049(3)
Ru1 P2 2.3072(3)
Ru1 Cl1 2.5498(3)
Ru1 H1 1.52(2)
P1 C11 1.8392(13)
P1 C41 1.8482(13)
P1 C31 1.8510(13)
P2 C51 1.8527(14)
P2 C17 1.8534(13)
P2 C61 1.8644(14)
O1 C1 1.1578(18)
N1 C12 1.3559(16)
N1 C16 1.3623(16)
N2 C22 1.3417(19)
N2 C26 1.3457(19)
C11 C12 1.5031(17)
C11 H11A 0.9900
C11 H11B 0.9900
C12 C13 1.3935(18)
C13 C14 1.3837(18)
C13 H13 0.9500
C14 C15 1.3888(18)
C14 H14 0.9500
C15 C16 1.3911(18)
C15 H15 0.9500
C16 C17 1.5138(18)
C17 C21 1.5344(18)
C17 H17 1.0000
C21 C22 1.5192(19)
C21 H21A 0.9900
C21 H21B 0.9900
C22 C23 1.390(2)
C23 C24 1.386(2)
C23 H23 0.9500
C24 C25 1.385(2)
C24 H24 0.9500
C25 C26 1.392(2)
C25 H25 0.9500
C26 H26 0.9500
C31 C33 1.530(2)
C31 C32 1.534(2)
C31 H31 1.0000
C32 H32A 0.9800
C32 H32B 0.9800
C32 H32C 0.9800
C33 H33A 0.9800
C33 H33B 0.9800
C33 H33C 0.9800
C41 C43 1.5320(19)
C41 C42 1.5322(19)
C41 H41 1.0000
C42 H42A 0.9800
C42 H42B 0.9800
C42 H42C 0.9800
C43 H43A 0.9800
C43 H43B 0.9800
C43 H43C 0.9800
C51 C52 1.532(2)
C51 C53 1.534(2)
C51 H51 1.0000
C52 H52A 0.9800
C52 H52B 0.9800
C52 H52C 0.9800
C53 H53A 0.9800
C53 H53B 0.9800
C53 H53C 0.9800
C61 C62 1.529(2)
C61 C63 1.538(2)
C61 H61 1.0000
C62 H62A 0.9800
C62 H62B 0.9800
C62 H62C 0.9800
C63 H63A 0.9800
C63 H63B 0.9800
C63 H63C 0.9800

loop_
_geom_torsion_atom_site_label_1
_geom_torsion_atom_site_label_2
_geom_torsion_atom_site_label_3
_geom_torsion_atom_site_label_4
_geom_torsion
C41 P1 C11 C12 -153.84(9)
C31 P1 C11 C12 94.73(10)
Ru1 P1 C11 C12 -28.11(9)
C16 N1 C12 C13 -5.97(18)
Ru1 N1 C12 C13 162.54(10)
C16 N1 C12 C11 171.25(11)
Ru1 N1 C12 C11 -20.23(14)
P1 C11 C12 N1 32.95(14)
P1 C11 C12 C13 -149.82(11)
N1 C12 C13 C14 -0.66(19)
C11 C12 C13 C14 -177.76(12)
C12 C13 C14 C15 4.8(2)
C13 C14 C15 C16 -2.3(2)
C12 N1 C16 C15 8.52(18)
Ru1 N1 C16 C15 -159.90(10)
C12 N1 C16 C17 -167.66(11)
Ru1 N1 C16 C17 23.92(14)
C14 C15 C16 N1 -4.43(19)
C14 C15 C16 C17 171.47(12)
N1 C16 C17 C21 -171.01(11)
C15 C16 C17 C21 12.89(18)
N1 C16 C17 P2 -37.38(14)
C15 C16 C17 P2 146.52(11)
C51 P2 C17 C16 -90.77(10)
C61 P2 C17 C16 161.08(9)
Ru1 P2 C17 C16 31.96(9)
C51 P2 C17 C21 42.77(11)
C61 P2 C17 C21 -65.38(11)
Ru1 P2 C17 C21 165.50(9)
C16 C17 C21 C22 -73.08(15)
P2 C17 C21 C22 156.50(10)
C26 N2 C22 C23 1.0(2)
C26 N2 C22 C21 -176.71(12)
C17 C21 C22 N2 -42.62(17)
C17 C21 C22 C23 139.60(14)
N2 C22 C23 C24 -1.7(2)
C21 C22 C23 C24 175.98(13)
C22 C23 C24 C25 0.4(2)
C23 C24 C25 C26 1.3(2)
C22 N2 C26 C25 0.9(2)
C24 C25 C26 N2 -2.1(2)
C11 P1 C31 C33 -168.11(10)
C41 P1 C31 C33 84.55(11)
Ru1 P1 C31 C33 -57.33(11)
C11 P1 C31 C32 -45.52(11)
C41 P1 C31 C32 -152.86(10)
Ru1 P1 C31 C32 65.26(11)
C11 P1 C41 C43 179.18(10)
C31 P1 C41 C43 -71.81(11)
Ru1 P1 C41 C43 68.46(10)
C11 P1 C41 C42 -52.65(11)
C31 P1 C41 C42 56.36(11)
Ru1 P1 C41 C42 -163.37(8)
C17 P2 C51 C52 -176.53(10)
C61 P2 C51 C52 -67.07(12)
Ru1 P2 C51 C52 72.24(11)
C17 P2 C51 C53 59.91(11)
C61 P2 C51 C53 169.37(10)
Ru1 P2 C51 C53 -51.32(12)
C51 P2 C61 C62 -140.99(10)
C17 P2 C61 C62 -32.58(12)
Ru1 P2 C61 C62 82.42(11)
C51 P2 C61 C63 96.84(12)
C17 P2 C61 C63 -154.74(11)
Ru1 P2 C61 C63 -39.74(13)
